data_7159068
loop_
_publ_author_name
'Deng, Haowen'
'Wang, Jianshe'
'He, Wei'
'Ye, Yang'
'Bai, Renren'
'Zhang, Xuelei'
'Ye, Xiang-Yang'
'Xie, Tian'
'Hui, Zi'

_publ_section_title
;
 Microwave-assisted rapid synthesis of chiral oxazolines.
;
_journal_issue 11
_journal_name_full 'Organic &amp; biomolecular chemistry'
_journal_page_first 2312
_journal_page_last 2319
_journal_paper_doi 10.1039/d2ob02192g
_journal_volume 21
_journal_year 2023
_chemical_absolute_configuration syn
_chemical_formula_moiety 'C16 H12 I N O'
_chemical_formula_sum 'C16 H12 I N O'
_chemical_formula_weight 361.17
_space_group_crystal_system orthorhombic
_space_group_IT_number 19
_space_group_name_Hall 'P 2ac 2ab'
_space_group_name_H-M_alt 'P 21 21 21'
_atom_sites_solution_hydrogens mixed
_atom_sites_solution_primary dual
_audit_creation_date 2022-08-25
_audit_creation_method
;
Olex2 1.5
(compiled 2021.11.18 svn.ra9532c28 for OlexSys, GUI svn.r6427)
;
_audit_update_record
;
2022-10-18 deposited with the CCDC.	2023-01-04 downloaded from the CCDC.
;
_cell_angle_alpha 90
_cell_angle_beta 90
_cell_angle_gamma 90
_cell_formula_units_Z 4
_cell_length_a 4.896(5)
_cell_length_b 10.615(12)
_cell_length_c 26.62(3)
_cell_measurement_reflns_used 1944
_cell_measurement_temperature 296.15
_cell_measurement_theta_max 22.550
_cell_measurement_theta_min 2.445
_cell_volume 1383(3)
_computing_cell_refinement 'SAINT v8.37A (Bruker, 2015)'
_computing_data_reduction 'SAINT v8.37A (Bruker, 2015)'
_computing_molecular_graphics 'Olex2 1.5 (Dolomanov et al., 2009)'
_computing_publication_material 'Olex2 1.5 (Dolomanov et al., 2009)'
_computing_structure_refinement 'SHELXL 2018/3 (Sheldrick, 2015)'
_computing_structure_solution 'SHELXT 2014/5 (Sheldrick, 2014)'
_diffrn_ambient_temperature 296.15
_diffrn_measured_fraction_theta_full 1.000
_diffrn_measured_fraction_theta_max 0.986
_diffrn_measurement_device_type 'Bruker APEX-II CCD'
_diffrn_measurement_method '\f and \w scans'
_diffrn_radiation_type MoK\a
_diffrn_radiation_wavelength 0.71073
_diffrn_reflns_av_R_equivalents 0.0370
_diffrn_reflns_av_unetI/netI 0.0505
_diffrn_reflns_Laue_measured_fraction_full 1.000
_diffrn_reflns_Laue_measured_fraction_max 0.986
_diffrn_reflns_limit_h_max 6
_diffrn_reflns_limit_h_min -6
_diffrn_reflns_limit_k_max 13
_diffrn_reflns_limit_k_min -14
_diffrn_reflns_limit_l_max 35
_diffrn_reflns_limit_l_min -32
_diffrn_reflns_number 9381
_diffrn_reflns_point_group_measured_fraction_full 1.000
_diffrn_reflns_point_group_measured_fraction_max 0.983
_diffrn_reflns_theta_full 25.242
_diffrn_reflns_theta_max 28.507
_diffrn_reflns_theta_min 1.530
_diffrn_source_current 30.0
_diffrn_source_power 1.35
_diffrn_source_voltage 45.0
_diffrn_standards_number 0
_exptl_absorpt_coefficient_mu 2.305
_exptl_absorpt_correction_T_max 1.0000
_exptl_absorpt_correction_T_min 0.8149
_exptl_absorpt_correction_type multi-scan
_exptl_absorpt_process_details
;
SADABS-2016/2 (Bruker,2016/2) was used for absorption correction.
wR2(int) was 0.1075 before and 0.0446 after correction.
The Ratio of minimum to maximum transmission is 0.8149.
The \l/2 correction factor is 0.00150.
;
_exptl_crystal_colour colourless
_exptl_crystal_colour_primary colourless
_exptl_crystal_density_diffrn 1.734
_exptl_crystal_description needle
_exptl_crystal_F_000 704
_exptl_crystal_size_max 0.25
_exptl_crystal_size_mid 0.25
_exptl_crystal_size_min 0.1
_refine_diff_density_max 0.329
_refine_diff_density_min -0.549
_refine_diff_density_rms 0.060
_refine_ls_abs_structure_details
;
 Refined as an inversion twin.
;
_refine_ls_abs_structure_Flack 0.04(3)
_refine_ls_extinction_method none
_refine_ls_goodness_of_fit_ref 0.997
_refine_ls_hydrogen_treatment mixed
_refine_ls_matrix_type full
_refine_ls_number_parameters 181
_refine_ls_number_reflns 3461
_refine_ls_number_restraints 0
_refine_ls_restrained_S_all 0.997
_refine_ls_R_factor_all 0.0765
_refine_ls_R_factor_gt 0.0346
_refine_ls_shift/su_max 0.001
_refine_ls_shift/su_mean 0.000
_refine_ls_structure_factor_coef Fsqd
_refine_ls_weighting_details 'w=1/[\s^2^(Fo^2^)+(0.0170P)^2^+0.1140P] where P=(Fo^2^+2Fc^2^)/3'
_refine_ls_weighting_scheme calc
_refine_ls_wR_factor_gt 0.0581
_refine_ls_wR_factor_ref 0.0695
_reflns_Friedel_coverage 0.690
_reflns_Friedel_fraction_full 1.000
_reflns_Friedel_fraction_max 0.978
_reflns_number_gt 2136
_reflns_number_total 3461
_reflns_threshold_expression 'I > 2\s(I)'
_cod_data_source_file d2ob02192g2.cif
_cod_data_source_block mo220823a_pl
_cod_depositor_comments 'Adding full bibliography for 7159068.cif.'
_cod_database_code 7159068
_shelx_shelxl_version_number 2018/3
_shelx_space_group_comment
;
The symmetry employed for this shelxl refinement is uniquely defined
by the following loop, which should always be used as a source of
symmetry information in preference to the above space-group names.
They are only intended as comments.
;
_shelx_estimated_absorpt_t_max 0.802
_shelx_estimated_absorpt_t_min 0.596
_olex2_refinement_description
;
1. Twinned data refinement
 Scales: 0.96(3)
 0.04(3)
2. Fixed Uiso
 At 1.2 times of:
  All C(H) groups
3.a Ternary CH refined with riding coordinates:
 C2(H2), C10(H10)
3.b Aromatic/amide H refined with riding coordinates:
 C16(H16), C4(H4), C12(H12), C14(H14), C13(H13), C7(H7), C6(H6), C5(H5)
;
_olex2_submission_special_instructions 'No special instructions were received'

loop_
_space_group_symop_operation_xyz
'x, y, z'
'-x+1/2, -y, z+1/2'
'x+1/2, -y+1/2, -z'
'-x, y+1/2, -z+1/2'

loop_
_atom_site_label
_atom_site_type_symbol
_atom_site_fract_x
_atom_site_fract_y
_atom_site_fract_z
_atom_site_U_iso_or_equiv
_atom_site_adp_type
_atom_site_occupancy
_atom_site_site_symmetry_order
_atom_site_calc_flag
_atom_site_refinement_flags_posn
_atom_site_refinement_flags_adp
_atom_site_refinement_flags_occupancy
_atom_site_disorder_assembly
_atom_site_disorder_group
I1 I 0.52871(10) 0.28059(4) 0.24409(2) 0.0930(2) Uani 1 1 d . . . . .
O1 O 0.2112(7) 0.4271(3) 0.05398(12) 0.0512(9) Uani 1 1 d . . . . .
N1 N 0.3961(9) 0.6145(3) 0.03379(14) 0.0467(12) Uani 1 1 d . . . . .
C3 C 0.3803(10) 0.5406(4) -0.05387(17) 0.0398(12) Uani 1 1 d . . . . .
C2 C 0.2182(11) 0.5812(5) -0.00876(17) 0.0454(13) Uani 1 1 d . . . . .
H2 H 0.090488 0.649284 -0.016933 0.054 Uiso 1 1 calc R U . . .
C1 C 0.3781(10) 0.5254(4) 0.06475(17) 0.0412(12) Uani 1 1 d . . . . .
C11 C 0.5279(11) 0.5163(4) 0.11234(15) 0.0417(12) Uani 1 1 d . . . . .
C9 C 0.1030(12) 0.3631(5) -0.0327(2) 0.0501(15) Uani 1 1 d . . . . .
C8 C 0.3117(10) 0.4177(4) -0.06733(17) 0.0406(11) Uani 1 1 d . . . . .
C10 C 0.0688(10) 0.4614(4) 0.00790(16) 0.0476(12) Uani 1 1 d . . . . .
H10 H -0.124725 0.478406 0.014390 0.057 Uiso 1 1 calc R U . . .
C15 C 0.6218(11) 0.4202(5) 0.19122(18) 0.0517(14) Uani 1 1 d . . . . .
C16 C 0.4752(11) 0.4220(4) 0.14663(15) 0.0463(11) Uani 1 1 d . . . . .
H16 H 0.343999 0.360861 0.140000 0.056 Uiso 1 1 calc R U . . .
C4 C 0.5736(11) 0.6068(4) -0.08062(17) 0.0522(14) Uani 1 1 d . . . . .
H4 H 0.623456 0.687677 -0.070756 0.063 Uiso 1 1 calc R U . . .
C12 C 0.7233(11) 0.6063(5) 0.12296(19) 0.0544(14) Uani 1 1 d . . . . .
H12 H 0.757193 0.670615 0.100055 0.065 Uiso 1 1 calc R U . . .
C14 C 0.8178(12) 0.5088(5) 0.2013(2) 0.0588(16) Uani 1 1 d . . . . .
H14 H 0.915922 0.505730 0.231194 0.071 Uiso 1 1 calc R U . . .
C13 C 0.8675(12) 0.6015(5) 0.1671(2) 0.0661(17) Uani 1 1 d . . . . .
H13 H 1.000319 0.661886 0.173690 0.079 Uiso 1 1 calc R U . . .
C7 C 0.4323(12) 0.3647(5) -0.10909(18) 0.0584(15) Uani 1 1 d . . . . .
H7 H 0.387235 0.283220 -0.118875 0.070 Uiso 1 1 calc R U . . .
C6 C 0.6188(13) 0.4330(6) -0.1360(2) 0.0696(18) Uani 1 1 d . . . . .
H6 H 0.697529 0.397539 -0.164520 0.083 Uiso 1 1 calc R U . . .
C5 C 0.6919(13) 0.5522(6) -0.1220(2) 0.0690(17) Uani 1 1 d . . . . .
H5 H 0.821752 0.596293 -0.140471 0.083 Uiso 1 1 calc R U . . .
H9A H -0.075(11) 0.357(5) -0.0514(18) 0.063(16) Uiso 1 1 d . . . . .
H9B H 0.158(11) 0.285(5) -0.0199(18) 0.069(16) Uiso 1 1 d . . . . .

loop_
_atom_site_aniso_label
_atom_site_aniso_U_11
_atom_site_aniso_U_22
_atom_site_aniso_U_33
_atom_site_aniso_U_23
_atom_site_aniso_U_13
_atom_site_aniso_U_12
I1 0.1296(4) 0.0976(3) 0.0518(2) 0.02249(18) -0.0308(3) -0.0289(3)
O1 0.049(2) 0.058(2) 0.047(2) 0.0135(16) -0.0078(18) -0.0110(19)
N1 0.065(3) 0.033(2) 0.042(2) -0.0023(16) 0.002(2) 0.007(2)
C3 0.040(3) 0.038(3) 0.042(2) 0.007(2) -0.007(2) 0.007(3)
C2 0.053(4) 0.040(3) 0.042(3) 0.001(2) -0.007(3) 0.015(3)
C1 0.039(3) 0.042(3) 0.043(3) -0.010(2) 0.006(2) 0.002(2)
C11 0.047(3) 0.039(2) 0.039(2) -0.0089(17) 0.005(3) 0.001(3)
C9 0.046(4) 0.053(4) 0.051(3) 0.008(3) -0.013(3) -0.001(3)
C8 0.039(3) 0.043(3) 0.040(3) 0.001(2) -0.010(2) 0.002(2)
C10 0.030(3) 0.063(3) 0.050(3) 0.007(2) 0.004(2) 0.003(3)
C15 0.062(4) 0.054(3) 0.039(3) 0.001(2) -0.001(2) -0.002(3)
C16 0.050(3) 0.048(3) 0.041(2) -0.0017(18) -0.003(3) -0.006(3)
C4 0.065(4) 0.046(3) 0.045(3) 0.012(2) -0.010(3) -0.001(3)
C12 0.061(4) 0.051(3) 0.051(3) -0.004(2) 0.003(3) -0.013(3)
C14 0.057(4) 0.073(4) 0.047(3) -0.017(3) -0.006(3) -0.001(3)
C13 0.067(4) 0.070(4) 0.062(4) -0.024(3) 0.004(3) -0.020(3)
C7 0.066(4) 0.057(3) 0.052(3) -0.012(2) -0.012(3) 0.006(3)
C6 0.068(4) 0.099(5) 0.042(3) -0.006(3) 0.003(3) 0.019(4)
C5 0.066(4) 0.089(5) 0.051(3) 0.022(3) 0.006(3) -0.001(4)

loop_
_atom_type_symbol
_atom_type_description
_atom_type_scat_dispersion_real
_atom_type_scat_dispersion_imag
_atom_type_scat_source
C C 0.0033 0.0016 'International Tables Vol C Tables 4.2.6.8 and 6.1.1.4'
H H 0.0000 0.0000 'International Tables Vol C Tables 4.2.6.8 and 6.1.1.4'
I I -0.4742 1.8119 'International Tables Vol C Tables 4.2.6.8 and 6.1.1.4'
N N 0.0061 0.0033 'International Tables Vol C Tables 4.2.6.8 and 6.1.1.4'
O O 0.0106 0.0060 'International Tables Vol C Tables 4.2.6.8 and 6.1.1.4'

loop_
_geom_angle_atom_site_label_1
_geom_angle_atom_site_label_2
_geom_angle_atom_site_label_3
_geom_angle
_geom_angle_site_symmetry_1
_geom_angle_site_symmetry_3
_geom_angle_publ_flag
C1 O1 C10 105.9(3) . . ?
C1 N1 C2 106.4(4) . . ?
C8 C3 C2 110.3(4) . . ?
C4 C3 C2 129.0(5) . . ?
C4 C3 C8 120.7(5) . . ?
N1 C2 C3 111.8(5) . . ?
N1 C2 H2 111.8 . . ?
N1 C2 C10 105.0(4) . . ?
C3 C2 H2 111.8 . . ?
C3 C2 C10 104.2(4) . . ?
C10 C2 H2 111.8 . . ?
O1 C1 C11 115.6(4) . . ?
N1 C1 O1 118.8(4) . . ?
N1 C1 C11 125.5(5) . . ?
C16 C11 C1 121.8(5) . . ?
C16 C11 C12 119.8(4) . . ?
C12 C11 C1 118.5(4) . . ?
C8 C9 C10 104.4(4) . . ?
C8 C9 H9A 108(3) . . ?
C8 C9 H9B 112(3) . . ?
C10 C9 H9A 108(3) . . ?
C10 C9 H9B 113(3) . . ?
H9A C9 H9B 112(4) . . ?
C3 C8 C9 111.7(4) . . ?
C7 C8 C3 119.1(5) . . ?
C7 C8 C9 129.2(5) . . ?
O1 C10 C2 102.9(4) . . ?
O1 C10 C9 112.1(4) . . ?
O1 C10 H10 111.1 . . ?
C2 C10 H10 111.1 . . ?
C9 C10 C2 108.3(4) . . ?
C9 C10 H10 111.1 . . ?
C16 C15 I1 118.2(4) . . ?
C14 C15 I1 120.4(4) . . ?
C14 C15 C16 121.4(5) . . ?
C11 C16 C15 118.7(5) . . ?
C11 C16 H16 120.7 . . ?
C15 C16 H16 120.7 . . ?
C3 C4 H4 120.4 . . ?
C5 C4 C3 119.3(5) . . ?
C5 C4 H4 120.4 . . ?
C11 C12 H12 119.8 . . ?
C13 C12 C11 120.4(5) . . ?
C13 C12 H12 119.8 . . ?
C15 C14 H14 120.3 . . ?
C13 C14 C15 119.3(5) . . ?
C13 C14 H14 120.3 . . ?
C12 C13 H13 119.7 . . ?
C14 C13 C12 120.5(5) . . ?
C14 C13 H13 119.7 . . ?
C8 C7 H7 120.3 . . ?
C6 C7 C8 119.5(5) . . ?
C6 C7 H7 120.3 . . ?
C7 C6 H6 119.3 . . ?
C5 C6 C7 121.4(6) . . ?
C5 C6 H6 119.3 . . ?
C4 C5 H5 120.0 . . ?
C6 C5 C4 120.0(6) . . ?
C6 C5 H5 120.0 . . ?

loop_
_geom_bond_atom_site_label_1
_geom_bond_atom_site_label_2
_geom_bond_distance
_geom_bond_site_symmetry_2
_geom_bond_publ_flag
I1 C15 2.094(5) . ?
O1 C1 1.356(5) . ?
O1 C10 1.457(6) . ?
N1 C2 1.472(6) . ?
N1 C1 1.257(6) . ?
C3 C2 1.502(7) . ?
C3 C8 1.394(6) . ?
C3 C4 1.378(7) . ?
C2 H2 0.9800 . ?
C2 C10 1.532(7) . ?
C1 C11 1.467(6) . ?
C11 C16 1.379(6) . ?
C11 C12 1.382(7) . ?
C9 C8 1.494(7) . ?
C9 C10 1.511(7) . ?
C9 H9A 1.01(5) . ?
C9 H9B 0.94(5) . ?
C8 C7 1.379(6) . ?
C10 H10 0.9800 . ?
C15 C16 1.387(6) . ?
C15 C14 1.370(7) . ?
C16 H16 0.9300 . ?
C4 H4 0.9300 . ?
C4 C5 1.373(7) . ?
C12 H12 0.9300 . ?
C12 C13 1.371(7) . ?
C14 H14 0.9300 . ?
C14 C13 1.363(8) . ?
C13 H13 0.9300 . ?
C7 H7 0.9300 . ?
C7 C6 1.369(8) . ?
C6 H6 0.9300 . ?
C6 C5 1.367(8) . ?
C5 H5 0.9300 . ?

loop_
_geom_torsion_atom_site_label_1
_geom_torsion_atom_site_label_2
_geom_torsion_atom_site_label_3
_geom_torsion_atom_site_label_4
_geom_torsion
_geom_torsion_site_symmetry_1
_geom_torsion_site_symmetry_2
_geom_torsion_site_symmetry_3
_geom_torsion_site_symmetry_4
_geom_torsion_publ_flag
I1 C15 C16 C11 177.7(4) . . . . ?
I1 C15 C14 C13 -177.6(4) . . . . ?
O1 C1 C11 C16 -8.0(7) . . . . ?
O1 C1 C11 C12 173.0(4) . . . . ?
N1 C2 C10 O1 -9.6(5) . . . . ?
N1 C2 C10 C9 -128.3(5) . . . . ?
N1 C1 C11 C16 173.0(5) . . . . ?
N1 C1 C11 C12 -5.9(7) . . . . ?
C3 C2 C10 O1 108.1(4) . . . . ?
C3 C2 C10 C9 -10.7(5) . . . . ?
C3 C8 C7 C6 0.8(7) . . . . ?
C3 C4 C5 C6 -0.4(8) . . . . ?
C2 N1 C1 O1 -0.9(6) . . . . ?
C2 N1 C1 C11 178.0(5) . . . . ?
C2 C3 C8 C9 -1.0(6) . . . . ?
C2 C3 C8 C7 177.8(4) . . . . ?
C2 C3 C4 C5 -178.0(5) . . . . ?
C1 O1 C10 C2 9.1(5) . . . . ?
C1 O1 C10 C9 125.2(4) . . . . ?
C1 N1 C2 C3 -105.6(5) . . . . ?
C1 N1 C2 C10 6.7(5) . . . . ?
C1 C11 C16 C15 -179.0(5) . . . . ?
C1 C11 C12 C13 179.8(5) . . . . ?
C11 C12 C13 C14 -0.8(9) . . . . ?
C9 C8 C7 C6 179.3(5) . . . . ?
C8 C3 C2 N1 120.1(4) . . . . ?
C8 C3 C2 C10 7.2(5) . . . . ?
C8 C3 C4 C5 2.3(7) . . . . ?
C8 C9 C10 O1 -102.7(4) . . . . ?
C8 C9 C10 C2 10.1(5) . . . . ?
C8 C7 C6 C5 1.1(8) . . . . ?
C10 O1 C1 N1 -5.7(6) . . . . ?
C10 O1 C1 C11 175.3(4) . . . . ?
C10 C9 C8 C3 -5.8(6) . . . . ?
C10 C9 C8 C7 175.6(5) . . . . ?
C15 C14 C13 C12 0.0(9) . . . . ?
C16 C11 C12 C13 0.9(8) . . . . ?
C16 C15 C14 C13 0.8(8) . . . . ?
C4 C3 C2 N1 -59.6(6) . . . . ?
C4 C3 C2 C10 -172.5(5) . . . . ?
C4 C3 C8 C9 178.7(4) . . . . ?
C4 C3 C8 C7 -2.5(7) . . . . ?
C12 C11 C16 C15 -0.1(7) . . . . ?
C14 C15 C16 C11 -0.7(8) . . . . ?
C7 C6 C5 C4 -1.3(9) . . . . ?

loop_
_twin_individual_id
_twin_individual_mass_fraction_refined
1 0.96(3)
2 0.04(3)
